data_7100200
loop_
_publ_author_name
'Chang Seop Hong'
'Sang Jun Oh'
'Jung Hee Yoon'
'Young Sin You'

_publ_section_title
;
Chiral azide-bridged two-dimensional Cu(II) compounds
showing a field-induced spin-flop transition
;
_journal_name_full 'Chemical Communications'
_journal_paper_doi 10.1039/b507051a
_journal_year 2005
_chemical_formula_sum 'C12 H28 Cu2 N16'
_chemical_formula_weight 523.58
_space_group_IT_number 4
_symmetry_cell_setting monoclinic
_symmetry_space_group_name_Hall 'P 2yb'
_symmetry_space_group_name_H-M 'P 1 21 1'
_cell_angle_alpha 90.00
_cell_angle_beta 93.2820(10)
_cell_angle_gamma 90.00
_cell_formula_units_Z 2
_cell_length_a 11.9892(2)
_cell_length_b 6.85890(10)
_cell_length_c 13.2344(2)
_cell_measurement_temperature 100
_cell_volume 1086.52(3)
_diffrn_ambient_temperature 100
_exptl_crystal_density_diffrn 1.600
_cod_depositor_comments
;
The following automatic conversions were performed:
'_symmetry_cell_setting' value 'Monoclinic' changed to 'monoclinic'
according to '/home/saulius/struct/CIF-dictionaries/cif_core.dic'
dictionary named 'cif_core.dic' version 2.4.1 from 2010-06-29.

Automatic conversion script
Id: cif_fix_enum 1527 2010-12-29 10:47:43Z saulius 
;
_cod_original_sg_symbol_H-M 'P 21'
_cod_database_code 7100200

loop_
_symmetry_equiv_pos_as_xyz
'x, y, z'
'-x, y+1/2, -z'

loop_
_atom_site_label
_atom_site_type_symbol
_atom_site_fract_x
_atom_site_fract_y
_atom_site_fract_z
_atom_site_U_iso_or_equiv
_atom_site_adp_type
_atom_site_occupancy
_atom_site_symmetry_multiplicity
_atom_site_calc_flag
_atom_site_refinement_flags
_atom_site_disorder_assembly
_atom_site_disorder_group
Cu1 Cu 0.470798(15) 0.23523(2) 0.155209(15) 0.01047(6) Uani 1 1 d . . .
N1 N 0.37164(13) 0.4714(3) 0.14286(15) 0.0125(4) Uani 1 1 d . . .
H11 H 0.3683(19) 0.535(5) 0.199(2) 0.026(7) Uiso 1 1 d . . .
H12 H 0.3984(18) 0.541(4) 0.0997(18) 0.021(6) Uiso 1 1 d . . .
N2 N 0.32638(13) 0.0849(3) 0.14558(14) 0.0123(4) Uani 1 1 d . . .
H21 H 0.336(2) -0.025(4) 0.188(2) 0.034(8) Uiso 1 1 d . . .
H22 H 0.3112(17) 0.034(4) 0.0870(18) 0.013(6) Uiso 1 1 d . . .
C1 C 0.25679(12) 0.4085(3) 0.11071(14) 0.0126(3) Uani 1 1 d . . .
H2 H 0.2551 0.3774 0.0384 0.015 Uiso 1 1 calc R . .
C2 C 0.23491(12) 0.2213(3) 0.16819(14) 0.0125(3) Uani 1 1 d . . .
H1 H 0.2403 0.2501 0.2408 0.015 Uiso 1 1 calc R . .
C3 C 0.11836(14) 0.1392(3) 0.14059(16) 0.0168(4) Uani 1 1 d . . .
H6A H 0.1048 0.0273 0.1829 0.020 Uiso 1 1 calc R . .
H6B H 0.1143 0.0964 0.0706 0.020 Uiso 1 1 calc R . .
C4 C 0.02874(13) 0.2945(3) 0.15532(17) 0.0212(4) Uani 1 1 d . . .
H5A H -0.0439 0.2432 0.1328 0.025 Uiso 1 1 calc R . .
H5B H 0.0269 0.3258 0.2267 0.025 Uiso 1 1 calc R . .
C5 C 0.05220(14) 0.4790(3) 0.09611(17) 0.0212(4) Uani 1 1 d . . .
H4A H -0.0043 0.5759 0.1084 0.025 Uiso 1 1 calc R . .
H4B H 0.0480 0.4497 0.0243 0.025 Uiso 1 1 calc R . .
C6 C 0.16758(16) 0.5617(4) 0.12667(17) 0.0179(4) Uani 1 1 d . . .
H3A H 0.1816 0.6761 0.0863 0.021 Uiso 1 1 calc R . .
H3B H 0.1703 0.6004 0.1973 0.021 Uiso 1 1 calc R . .
N3 N 0.60803(12) 0.3922(3) 0.18830(13) 0.0137(4) Uani 1 1 d . . .
N4 N 0.67734(12) 0.4065(3) 0.12679(12) 0.0147(4) Uani 1 1 d . . .
N5 N 0.74615(13) 0.4227(5) 0.06985(14) 0.0294(5) Uani 1 1 d . . .
N6 N 0.56403(13) -0.0105(3) 0.15586(14) 0.0138(4) Uani 1 1 d . . .
N7 N 0.53955(12) -0.1302(3) 0.09211(14) 0.0110(4) Uani 1 1 d . . .
N8 N 0.51707(13) -0.2476(4) 0.03157(12) 0.0162(4) Uani 1 1 d . . .
Cu2 Cu 0.531272(15) -0.06370(2) 0.347711(16) 0.01050(6) Uani 1 1 d . . .
N9 N 0.67429(13) 0.0912(3) 0.36785(15) 0.0118(4) Uani 1 1 d . . .
H91 H 0.6822(14) 0.159(3) 0.3083(16) 0.004(5) Uiso 1 1 d . . .
H92 H 0.6718(18) 0.172(4) 0.4110(18) 0.017(6) Uiso 1 1 d . . .
N10 N 0.63376(13) -0.2964(3) 0.34686(15) 0.0121(4) Uani 1 1 d . . .
H101 H 0.6154(15) -0.381(4) 0.2964(17) 0.008(5) Uiso 1 1 d . . .
H102 H 0.6338(17) -0.342(4) 0.3971(18) 0.013(6) Uiso 1 1 d . . .
C7 C 0.76794(12) -0.0440(3) 0.39344(14) 0.0130(3) Uani 1 1 d . . .
H7 H 0.7650 -0.0793 0.4650 0.016 Uiso 1 1 calc R . .
C8 C 0.74895(13) -0.2279(3) 0.33111(15) 0.0129(3) Uani 1 1 d . . .
H8 H 0.7527 -0.1929 0.2596 0.015 Uiso 1 1 calc R . .
C9 C 0.83971(15) -0.3793(4) 0.35661(17) 0.0180(4) Uani 1 1 d . . .
H9C H 0.8290 -0.4912 0.3123 0.022 Uiso 1 1 calc R . .
H9D H 0.8344 -0.4234 0.4258 0.022 Uiso 1 1 calc R . .
C10 C 0.95613(14) -0.2907(3) 0.34383(17) 0.0239(4) Uani 1 1 d . . .
H10C H 1.0129 -0.3852 0.3650 0.029 Uiso 1 1 calc R . .
H10D H 0.9644 -0.2617 0.2729 0.029 Uiso 1 1 calc R . .
C11 C 0.97377(14) -0.1057(3) 0.40536(18) 0.0253(4) Uani 1 1 d . . .
H11A H 1.0461 -0.0503 0.3925 0.030 Uiso 1 1 calc R . .
H11B H 0.9735 -0.1367 0.4769 0.030 Uiso 1 1 calc R . .
C12 C 0.88207(15) 0.0445(4) 0.37836(18) 0.0196(5) Uani 1 1 d . . .
H12A H 0.8928 0.1587 0.4210 0.023 Uiso 1 1 calc R . .
H12B H 0.8864 0.0848 0.3084 0.023 Uiso 1 1 calc R . .
N11 N 0.43927(13) 0.1840(3) 0.34529(13) 0.0124(4) Uani 1 1 d . . .
N12 N 0.46348(12) 0.3029(3) 0.40819(14) 0.0112(4) Uani 1 1 d . . .
N13 N 0.48609(13) 0.4218(4) 0.46878(12) 0.0169(4) Uani 1 1 d . . .
N14 N 0.39449(12) -0.2231(3) 0.31199(13) 0.0135(4) Uani 1 1 d . . .
N15 N 0.32289(13) -0.2159(3) 0.37215(13) 0.0162(4) Uani 1 1 d . . .
N16 N 0.25299(14) -0.2127(4) 0.42858(15) 0.0293(5) Uani 1 1 d . . .

loop_
_atom_site_aniso_label
_atom_site_aniso_U_11
_atom_site_aniso_U_22
_atom_site_aniso_U_33
_atom_site_aniso_U_23
_atom_site_aniso_U_13
_atom_site_aniso_U_12
Cu1 0.00981(10) 0.00915(14) 0.01237(14) -0.00089(11) -0.00008(8) -0.00060(9)
N1 0.0137(7) 0.0107(10) 0.0131(9) -0.0018(8) 0.0013(6) -0.0028(7)
N2 0.0128(7) 0.0116(9) 0.0123(9) -0.0006(8) -0.0007(6) -0.0006(7)
C1 0.0128(7) 0.0123(7) 0.0124(9) -0.0007(8) -0.0009(6) 0.0015(6)
C2 0.0113(7) 0.0139(7) 0.0123(9) -0.0010(8) -0.0005(5) 0.0002(6)
C3 0.0128(8) 0.0153(10) 0.0221(10) -0.0005(10) -0.0001(7) -0.0030(8)
C4 0.0116(7) 0.0260(10) 0.0260(11) -0.0021(10) 0.0002(7) -0.0005(7)
C5 0.0154(8) 0.0246(9) 0.0232(11) 0.0006(10) -0.0023(7) 0.0052(7)
C6 0.0169(9) 0.0162(10) 0.0205(10) 0.0016(10) 0.0009(7) 0.0045(8)
N3 0.0133(7) 0.0141(11) 0.0138(9) -0.0038(9) 0.0015(5) -0.0040(7)
N4 0.0138(7) 0.0152(9) 0.0144(8) 0.0039(9) -0.0037(5) 0.0005(7)
N5 0.0147(7) 0.0521(14) 0.0218(9) 0.0087(11) 0.0039(6) 0.0007(9)
N6 0.0145(7) 0.0126(10) 0.0140(9) -0.0023(8) -0.0018(6) 0.0007(7)
N7 0.0104(7) 0.0116(10) 0.0109(8) 0.0035(9) 0.0015(5) 0.0007(7)
N8 0.0225(8) 0.0145(11) 0.0118(9) 0.0006(10) 0.0023(6) -0.0004(9)
Cu2 0.00993(10) 0.00925(13) 0.01222(13) -0.00120(11) -0.00011(8) -0.00032(9)
N9 0.0122(7) 0.0092(9) 0.0139(9) -0.0017(8) -0.0007(6) 0.0009(7)
N10 0.0133(7) 0.0111(10) 0.0119(9) 0.0006(9) 0.0012(6) 0.0001(7)
C7 0.0120(7) 0.0128(7) 0.0141(9) -0.0005(8) -0.0017(6) 0.0017(6)
C8 0.0120(7) 0.0140(7) 0.0127(9) -0.0007(8) 0.0014(6) 0.0003(6)
C9 0.0175(9) 0.0133(10) 0.0231(11) -0.0035(10) -0.0007(7) 0.0036(8)
C10 0.0131(7) 0.0253(9) 0.0332(12) -0.0060(11) 0.0007(7) 0.0055(7)
C11 0.0134(7) 0.0256(10) 0.0364(13) -0.0046(11) -0.0041(7) 0.0019(7)
C12 0.0113(8) 0.0194(11) 0.0276(12) -0.0046(10) -0.0018(7) -0.0004(8)
N11 0.0150(7) 0.0110(10) 0.0109(9) 0.0005(8) -0.0024(6) 0.0014(7)
N12 0.0120(7) 0.0110(10) 0.0109(8) 0.0045(8) 0.0020(5) 0.0021(7)
N13 0.0255(8) 0.0136(10) 0.0116(9) -0.0019(11) 0.0013(6) -0.0032(9)
N14 0.0122(7) 0.0142(11) 0.0141(9) 0.0002(8) 0.0011(5) -0.0018(7)
N15 0.0124(7) 0.0210(10) 0.0148(9) 0.0042(9) -0.0029(5) 0.0004(7)
N16 0.0155(7) 0.0481(14) 0.0247(10) 0.0113(10) 0.0056(6) 0.0050(8)

loop_
_geom_bond_atom_site_label_1
_geom_bond_atom_site_label_2
_geom_bond_distance
_geom_bond_site_symmetry_2
_geom_bond_publ_flag
Cu1 N3 1.9939(16) . ?
Cu1 N1 2.011(2) . ?
Cu1 N2 2.0130(17) . ?
Cu1 N6 2.0222(19) . ?
N1 C1 1.482(2) . ?
N2 C2 1.485(2) . ?
C1 C2 1.523(2) . ?
C1 C6 1.523(3) . ?
C2 C3 1.531(2) . ?
C3 C4 1.533(3) . ?
C4 C5 1.523(3) . ?
C5 C6 1.528(3) . ?
N3 N4 1.200(2) . ?
N4 N5 1.154(2) . ?
N6 N7 1.202(2) . ?
N7 N8 1.157(3) . ?
Cu2 N14 2.0047(17) . ?
Cu2 N10 2.015(2) . ?
Cu2 N9 2.0218(17) . ?
Cu2 N11 2.0250(19) . ?
Cu2 N13 2.4515(16) 2_646 ?
N9 C7 1.480(2) . ?
N10 C8 1.485(2) . ?
C7 C8 1.517(2) . ?
C7 C12 1.520(2) . ?
C8 C9 1.528(3) . ?
C9 C10 1.541(3) . ?
C10 C11 1.516(3) . ?
C11 C12 1.534(3) . ?
N11 N12 1.189(3) . ?
N12 N13 1.165(3) . ?
N13 Cu2 2.4515(16) 2_656 ?
N14 N15 1.205(2) . ?
N15 N16 1.154(2) . ?
